data_7219898
loop_
_publ_author_name
'\/Dilovi\'c, I.'
'U\<zarevi\'c, K.'

_publ_section_title
;
 Conformational adaptations of acyclic receptor templated by weakly
 coordinating anions
;
_journal_issue 16
_journal_name_full CrystEngComm
_journal_page_first 3153
_journal_paper_doi 10.1039/C4CE02413C
_journal_volume 17
_journal_year 2015
_chemical_compound_source 'chemical synthesis'
_chemical_formula_moiety 'C20 H26 N3 O6, Br, C H2 O0.5'
_chemical_formula_sum 'C20.5 H28 Br N3 O6.5'
_chemical_formula_weight 500.37
_space_group_crystal_system triclinic
_space_group_IT_number 2
_space_group_name_Hall '-P 1'
_space_group_name_H-M_alt 'P -1'
_symmetry_space_group_name_Hall '-P 1'
_symmetry_space_group_name_H-M 'P -1'
_atom_sites_solution_hydrogens geom
_audit_creation_method SHELXL-2014/7
_audit_update_record
;
2015-03-03 deposited with the CCDC.
2015-03-13 downloaded from the CCDC.
;
_cell_angle_alpha 79.800(6)
_cell_angle_beta 76.802(6)
_cell_angle_gamma 78.839(6)
_cell_formula_units_Z 2
_cell_length_a 7.9370(5)
_cell_length_b 12.8240(10)
_cell_length_c 13.4850(10)
_cell_measurement_reflns_used 2608
_cell_measurement_temperature 150
_cell_measurement_theta_max 29.3084
_cell_measurement_theta_min 4.1962
_cell_volume 1298.28(17)
_computing_cell_refinement
;
CrysAlisPro, Oxford Diffraction Ltd.,
Version 1.171.34.44 (release 25-10-2010 CrysAlis171 .NET)
(compiled Oct 25 2010,18:11:34)
;
_computing_data_collection
;
CrysAlisPro, Oxford Diffraction Ltd.,
Version 1.171.34.44 (release 25-10-2010 CrysAlis171 .NET)
(compiled Oct 25 2010,18:11:34)
;
_computing_data_reduction
;
CrysAlisPro, Oxford Diffraction Ltd.,
Version 1.171.34.44 (release 25-10-2010 CrysAlis171 .NET)
(compiled Oct 25 2010,18:11:34)
;
_computing_structure_refinement 'SHELXL-2014/7 (Sheldrick, 2014)'
_computing_structure_solution 'SHELXL-2014/7 (Sheldrick, 2014)'
_diffrn_ambient_temperature 150
_diffrn_detector_area_resol_mean 16.3426
_diffrn_measured_fraction_theta_full 0.995
_diffrn_measured_fraction_theta_max 0.995
_diffrn_measurement_device_type 'Xcalibur, Sapphire3'
_diffrn_measurement_method '\w scans'
_diffrn_radiation_monochromator graphite
_diffrn_radiation_type MoK\a
_diffrn_radiation_wavelength 0.71073
_diffrn_reflns_av_R_equivalents 0.0490
_diffrn_reflns_av_unetI/netI 0.1041
_diffrn_reflns_Laue_measured_fraction_full 0.995
_diffrn_reflns_Laue_measured_fraction_max 0.995
_diffrn_reflns_limit_h_max 9
_diffrn_reflns_limit_h_min -9
_diffrn_reflns_limit_k_max 15
_diffrn_reflns_limit_k_min -15
_diffrn_reflns_limit_l_max 16
_diffrn_reflns_limit_l_min -15
_diffrn_reflns_number 8796
_diffrn_reflns_point_group_measured_fraction_full 0.995
_diffrn_reflns_point_group_measured_fraction_max 0.995
_diffrn_reflns_theta_full 24.995
_diffrn_reflns_theta_max 24.995
_diffrn_reflns_theta_min 4.204
_diffrn_source 'Enhance (Mo) X-ray Source'
_exptl_absorpt_coefficient_mu 1.621
_exptl_absorpt_correction_T_max 1.00000
_exptl_absorpt_correction_T_min 0.82880
_exptl_absorpt_correction_type multi-scan
_exptl_absorpt_process_details
;
CrysAlisPro, Oxford Diffraction Ltd.,
Version 1.171.34.44 (release 25-10-2010 CrysAlis171 .NET)
(compiled Oct 25 2010,18:11:34)
Empirical absorption correction using spherical harmonics,
 implemented in SCALE3 ABSPACK scaling algorithm.
;
_exptl_crystal_colour colorless
_exptl_crystal_density_diffrn 1.280
_exptl_crystal_density_method 'not measured'
_exptl_crystal_description plate
_exptl_crystal_F_000 518
_exptl_crystal_size_max 0.300
_exptl_crystal_size_mid 0.100
_exptl_crystal_size_min 0.010
_refine_diff_density_max 1.217
_refine_diff_density_min -0.481
_refine_diff_density_rms 0.127
_refine_ls_extinction_method none
_refine_ls_goodness_of_fit_ref 1.105
_refine_ls_hydrogen_treatment constr
_refine_ls_matrix_type full
_refine_ls_number_parameters 319
_refine_ls_number_reflns 4551
_refine_ls_number_restraints 3
_refine_ls_restrained_S_all 1.105
_refine_ls_R_factor_all 0.1581
_refine_ls_R_factor_gt 0.1052
_refine_ls_shift/su_max 0.000
_refine_ls_shift/su_mean 0.000
_refine_ls_structure_factor_coef Fsqd
_refine_ls_weighting_details 'w=1/[\s^2^(Fo^2^)+(0.2000P)^2^] where P=(Fo^2^+2Fc^2^)/3'
_refine_ls_weighting_scheme calc
_refine_ls_wR_factor_gt 0.3065
_refine_ls_wR_factor_ref 0.3421
_reflns_Friedel_coverage 0.000
_reflns_number_gt 2689
_reflns_number_total 4551
_reflns_threshold_expression 'I > 2\s(I)'
_cod_data_source_file c4ce02413c2.cif
_cod_data_source_block shelx
_cod_depositor_comments 'Adding full bibliography for 7219894--7219898.cif.'
_cod_original_formula_sum 'C20.50 H28 Br N3 O6.50'
_cod_database_code 7219898
_shelx_shelxl_version_number 2014/7
_shelx_space_group_comment
;
The symmetry employed for this shelxl refinement is uniquely defined
by the following loop, which should always be used as a source of
symmetry information in preference to the above space-group names.
They are only intended as comments.
;
_shelx_estimated_absorpt_t_min 0.642
_shelx_estimated_absorpt_t_max 0.984

loop_
_space_group_symop_operation_xyz
'x, y, z'
'-x, -y, -z'

loop_
_atom_site_label
_atom_site_type_symbol
_atom_site_fract_x
_atom_site_fract_y
_atom_site_fract_z
_atom_site_U_iso_or_equiv
_atom_site_adp_type
_atom_site_occupancy
_atom_site_site_symmetry_order
_atom_site_calc_flag
_atom_site_refinement_flags_posn
_atom_site_refinement_flags_adp
_atom_site_refinement_flags_occupancy
_atom_site_disorder_assembly
_atom_site_disorder_group
C1 C 0.3784(9) 0.0722(6) 0.1366(5) 0.0365(17) Uani 1 1 d . . . . .
C2 C 0.4045(11) -0.1217(6) 0.1655(5) 0.0421(19) Uani 1 1 d . . . . .
C3 C 0.2940(13) -0.2086(8) 0.2025(7) 0.068(3) Uani 1 1 d . . . . .
H3A H 0.1726 -0.1770 0.2174 0.103 Uiso 1 1 calc R U . . .
H3B H 0.3123 -0.2538 0.1501 0.103 Uiso 1 1 calc R U . . .
H3C H 0.3261 -0.2507 0.2637 0.103 Uiso 1 1 calc R U . . .
C4 C 0.5736(9) -0.1337(6) 0.1382(5) 0.0359(17) Uani 1 1 d . . . . .
H4 H 0.6366 -0.2027 0.1367 0.043 Uiso 1 1 calc R U . . .
C5 C 0.6693(9) -0.0427(6) 0.1098(5) 0.0336(16) Uani 1 1 d . . . . .
C6 C 0.5611(8) 0.0622(5) 0.1054(5) 0.0300(15) Uani 1 1 d . . . . .
C7 C 0.6426(8) 0.1578(5) 0.0753(5) 0.0294(15) Uani 1 1 d . . . . .
C8 C 0.5422(9) 0.2666(6) 0.0573(6) 0.0366(17) Uani 1 1 d . . . . .
H8A H 0.4195 0.2625 0.0705 0.055 Uiso 1 1 calc R U . . .
H8B H 0.5630 0.3106 0.1026 0.055 Uiso 1 1 calc R U . . .
H8C H 0.5790 0.2975 -0.0128 0.055 Uiso 1 1 calc R U . . .
C9 C 0.9211(9) 0.2330(6) 0.0350(5) 0.0334(16) Uani 1 1 d . . . . .
H9A H 0.8923 0.2797 -0.0258 0.040 Uiso 1 1 calc R U . . .
H9B H 1.0435 0.2010 0.0183 0.040 Uiso 1 1 calc R U . . .
C10 C 0.8965(9) 0.2991(5) 0.1201(5) 0.0362(17) Uani 1 1 d . . . . .
H10A H 0.9738 0.3525 0.0985 0.043 Uiso 1 1 calc R U . . .
H10B H 0.7769 0.3367 0.1319 0.043 Uiso 1 1 calc R U . . .
C11 C 0.9231(9) 0.3047(5) 0.2975(5) 0.0341(16) Uani 1 1 d . . . . .
H11A H 0.8130 0.3539 0.3040 0.041 Uiso 1 1 calc R U . . .
H11B H 1.0174 0.3469 0.2756 0.041 Uiso 1 1 calc R U . . .
C12 C 0.9374(9) 0.2385(6) 0.4019(6) 0.0382(17) Uani 1 1 d . . . . .
H12A H 0.9432 0.2862 0.4490 0.046 Uiso 1 1 calc R U . . .
H12B H 0.8320 0.2066 0.4288 0.046 Uiso 1 1 calc R U . . .
C13 C 1.2578(9) 0.1637(6) 0.3808(5) 0.0322(16) Uani 1 1 d . . . . .
C14 C 1.2955(10) 0.2756(7) 0.3678(6) 0.046(2) Uani 1 1 d . . . . .
H14A H 1.4200 0.2742 0.3549 0.069 Uiso 1 1 calc R U . . .
H14B H 1.2493 0.3177 0.3108 0.069 Uiso 1 1 calc R U . . .
H14C H 1.2416 0.3069 0.4293 0.069 Uiso 1 1 calc R U . . .
C15 C 1.3865(8) 0.0705(6) 0.3778(5) 0.0333(17) Uani 1 1 d . . . . .
C16 C 1.5673(9) 0.0825(7) 0.3442(5) 0.0408(19) Uani 1 1 d . . . . .
C17 C 1.6469(11) -0.1088(8) 0.3700(6) 0.050(2) Uani 1 1 d . . . . .
C18 C 1.8040(13) -0.1934(10) 0.3583(7) 0.090(4) Uani 1 1 d . . . . .
H18A H 1.9076 -0.1605 0.3351 0.135 Uiso 1 1 calc R U . . .
H18B H 1.8091 -0.2374 0.4233 0.135 Uiso 1 1 calc R U . . .
H18C H 1.7970 -0.2371 0.3088 0.135 Uiso 1 1 calc R U . . .
C19 C 1.4782(9) -0.1236(6) 0.4009(5) 0.0366(17) Uani 1 1 d . . . . .
H19 H 1.4517 -0.1927 0.4211 0.044 Uiso 1 1 calc R U . . .
C20 C 1.3408(9) -0.0344(6) 0.4030(5) 0.0358(17) Uani 1 1 d . . . . .
N1 N 0.8124(7) 0.1472(4) 0.0613(4) 0.0322(13) Uani 1 1 d . . . . .
H1 H 0.8677 0.0825 0.0682 0.039 Uiso 1 1 calc R U . . .
N2 N 0.9323(7) 0.2351(4) 0.2176(4) 0.0304(13) Uani 1 1 d . . . . .
H2A H 1.0384 0.1958 0.2059 0.037 Uiso 1 1 calc R U . . .
H2B H 0.8545 0.1905 0.2411 0.037 Uiso 1 1 calc R U . . .
N3 N 1.0909(7) 0.1526(5) 0.3991(4) 0.0333(14) Uani 1 1 d . . . . .
H3 H 1.0694 0.0878 0.4107 0.040 Uiso 1 1 calc R U . . .
O1 O 0.2708(6) 0.1543(4) 0.1443(4) 0.0433(13) Uani 1 1 d . . . . .
O2 O 0.3026(7) -0.0205(5) 0.1637(4) 0.0499(15) Uani 1 1 d . . . . .
O3 O 0.8321(6) -0.0583(4) 0.0898(4) 0.0393(13) Uani 1 1 d . . . . .
O4 O 1.6264(6) 0.1662(5) 0.3123(4) 0.0514(15) Uani 1 1 d . . . . .
O5 O 1.6913(7) -0.0077(5) 0.3435(4) 0.0564(16) Uani 1 1 d . . . . .
O6 O 1.1842(6) -0.0539(4) 0.4283(4) 0.0440(13) Uani 1 1 d . . . . .
Br1A Br 0.19289(15) 0.50763(10) 0.12619(10) 0.0476(5) Uani 0.636(2) 1 d . . P A 1
Br1B Br 0.5388(13) 0.4840(9) 0.2299(9) 0.102(4) Uani 0.128(3) 1 d . . P B 2
Br1C Br 0.7820(11) -0.4071(7) 0.0899(8) 0.090(4) Uani 0.131(3) 1 d . . P C 3
Br1D Br 0.5000 0.5000 0.5000 0.098(4) Uani 0.211(4) 2 d S . P D 4
O1MA O 0.0124(19) 0.5346(13) 0.4123(12) 0.024(4) Uiso 0.25 1 d D . P E -1
H1MA H -0.0175 0.5230 0.3615 0.036 Uiso 0.25 1 calc R U P E -1
C1MA C 0.197(2) 0.540(3) 0.388(3) 0.062(10) Uiso 0.25 1 d D . P E -1
H1M1 H 0.2465 0.5117 0.4483 0.093 Uiso 0.25 1 calc R U P E -1
H1M2 H 0.2145 0.6133 0.3669 0.093 Uiso 0.25 1 calc R U P E -1
H1M3 H 0.2543 0.4983 0.3339 0.093 Uiso 0.25 1 calc R U P E -1
O1MB O 0.265(3) 0.5101(18) 0.4916(15) 0.046(5) Uiso 0.25 1 d D . P F -2
H1MB H 0.3534 0.5299 0.4543 0.069 Uiso 0.25 1 calc R U P F -2
C1MB C 0.117(4) 0.549(3) 0.442(3) 0.068(11) Uiso 0.25 1 d D . P F -2
H1M4 H 0.0191 0.5157 0.4797 0.102 Uiso 0.25 1 calc R U P F -2
H1M5 H 0.1475 0.5322 0.3731 0.102 Uiso 0.25 1 calc R U P F -2
H1M6 H 0.0874 0.6255 0.4406 0.102 Uiso 0.25 1 calc R U P F -2

loop_
_atom_site_aniso_label
_atom_site_aniso_U_11
_atom_site_aniso_U_22
_atom_site_aniso_U_33
_atom_site_aniso_U_23
_atom_site_aniso_U_13
_atom_site_aniso_U_12
C1 0.034(4) 0.046(5) 0.032(4) -0.011(3) -0.005(3) -0.010(4)
C2 0.058(5) 0.043(5) 0.028(4) -0.004(3) -0.006(3) -0.019(4)
C3 0.095(7) 0.079(7) 0.042(5) -0.007(5) 0.002(5) -0.059(6)
C4 0.036(4) 0.035(4) 0.038(4) -0.007(3) -0.004(3) -0.009(3)
C5 0.040(4) 0.035(4) 0.026(4) -0.006(3) -0.006(3) -0.007(3)
C6 0.030(4) 0.031(4) 0.029(4) -0.011(3) -0.005(3) -0.001(3)
C7 0.029(4) 0.036(4) 0.023(4) -0.003(3) -0.006(3) -0.004(3)
C8 0.037(4) 0.034(4) 0.042(4) -0.009(3) -0.015(3) -0.002(3)
C9 0.030(4) 0.033(4) 0.035(4) -0.005(3) 0.000(3) -0.008(3)
C10 0.035(4) 0.026(4) 0.047(4) 0.006(3) -0.013(3) -0.008(3)
C11 0.030(4) 0.023(3) 0.048(4) -0.006(3) -0.005(3) 0.001(3)
C12 0.034(4) 0.037(4) 0.042(4) -0.007(3) -0.006(3) -0.004(3)
C13 0.038(4) 0.039(4) 0.023(4) 0.007(3) -0.010(3) -0.019(3)
C14 0.048(5) 0.056(5) 0.038(4) -0.001(4) -0.004(3) -0.028(4)
C15 0.026(4) 0.049(5) 0.023(4) -0.002(3) -0.001(3) -0.010(3)
C16 0.031(4) 0.066(6) 0.026(4) -0.003(4) -0.007(3) -0.012(4)
C17 0.054(5) 0.067(6) 0.022(4) 0.001(4) -0.011(3) 0.006(5)
C18 0.067(7) 0.127(10) 0.046(6) -0.001(6) -0.014(5) 0.045(7)
C19 0.037(4) 0.039(4) 0.024(4) 0.001(3) -0.003(3) 0.006(3)
C20 0.032(4) 0.049(5) 0.022(4) 0.003(3) -0.003(3) -0.005(4)
N1 0.028(3) 0.026(3) 0.040(3) -0.004(3) -0.005(2) 0.000(2)
N2 0.025(3) 0.028(3) 0.039(3) -0.003(3) -0.005(2) -0.009(2)
N3 0.029(3) 0.029(3) 0.039(3) 0.000(3) -0.004(2) -0.006(3)
O1 0.028(3) 0.046(3) 0.052(3) -0.010(3) -0.004(2) 0.001(2)
O2 0.043(3) 0.063(4) 0.049(3) -0.019(3) 0.000(2) -0.022(3)
O3 0.032(3) 0.034(3) 0.051(3) -0.011(2) -0.006(2) -0.001(2)
O4 0.037(3) 0.070(4) 0.052(3) -0.004(3) -0.006(2) -0.030(3)
O5 0.032(3) 0.085(5) 0.047(4) 0.003(3) -0.010(2) -0.003(3)
O6 0.039(3) 0.041(3) 0.046(3) 0.007(2) -0.005(2) -0.010(2)
Br1A 0.0394(8) 0.0375(8) 0.0634(10) 0.0156(6) -0.0145(6) -0.0162(6)
Br1B 0.070(6) 0.091(7) 0.132(9) -0.016(6) -0.007(6) 0.004(5)
Br1C 0.066(5) 0.056(5) 0.131(8) 0.017(5) -0.010(5) -0.008(4)
Br1D 0.085(6) 0.098(6) 0.115(7) -0.059(5) 0.041(5) -0.057(5)

loop_
_atom_type_symbol
_atom_type_description
_atom_type_scat_dispersion_real
_atom_type_scat_dispersion_imag
_atom_type_scat_source
C C 0.0033 0.0016 'International Tables Vol C Tables 4.2.6.8 and 6.1.1.4'
H H 0.0000 0.0000 'International Tables Vol C Tables 4.2.6.8 and 6.1.1.4'
N N 0.0061 0.0033 'International Tables Vol C Tables 4.2.6.8 and 6.1.1.4'
O O 0.0106 0.0060 'International Tables Vol C Tables 4.2.6.8 and 6.1.1.4'
Br Br -0.2901 2.4595 'International Tables Vol C Tables 4.2.6.8 and 6.1.1.4'

loop_
_geom_angle_atom_site_label_1
_geom_angle_atom_site_label_2
_geom_angle_atom_site_label_3
_geom_angle
O1 C1 O2 113.0(6)
O1 C1 C6 128.4(7)
O2 C1 C6 118.6(7)
C4 C2 O2 121.4(7)
C4 C2 C3 127.1(8)
O2 C2 C3 111.5(7)
C2 C4 C5 122.4(7)
O3 C5 C6 124.5(6)
O3 C5 C4 120.2(6)
C6 C5 C4 115.3(6)
C1 C6 C5 120.5(6)
C1 C6 C7 119.5(6)
C5 C6 C7 119.9(6)
N1 C7 C6 118.5(6)
N1 C7 C8 118.5(6)
C6 C7 C8 123.0(6)
N1 C9 C10 113.2(5)
N2 C10 C9 113.5(6)
N2 C11 C12 111.8(5)
N3 C12 C11 114.1(6)
N3 C13 C15 118.6(6)
N3 C13 C14 116.6(7)
C15 C13 C14 124.8(6)
C13 C15 C20 121.9(6)
C13 C15 C16 118.7(6)
C20 C15 C16 119.4(7)
O4 C16 O5 114.3(6)
O4 C16 C15 127.1(8)
O5 C16 C15 118.5(7)
C19 C17 O5 121.4(7)
C19 C17 C18 126.9(10)
O5 C17 C18 111.7(8)
C17 C19 C20 120.5(7)
O6 C20 C19 117.4(7)
O6 C20 C15 124.4(7)
C19 C20 C15 118.2(6)
C7 N1 C9 127.6(6)
C10 N2 C11 111.9(5)
C13 N3 C12 127.4(6)
C2 O2 C1 121.4(6)
C16 O5 C17 121.9(6)

loop_
_geom_bond_atom_site_label_1
_geom_bond_atom_site_label_2
_geom_bond_distance
C1 O1 1.224(9)
C1 O2 1.390(9)
C1 C6 1.402(9)
C2 C4 1.294(10)
C2 O2 1.389(10)
C2 C3 1.497(10)
C4 C5 1.462(9)
C5 O3 1.242(8)
C5 C6 1.448(10)
C6 C7 1.449(9)
C7 N1 1.301(8)
C7 C8 1.475(10)
C9 N1 1.473(8)
C9 C10 1.500(9)
C10 N2 1.477(8)
C11 N2 1.498(8)
C11 C12 1.526(10)
C12 N3 1.475(9)
C13 N3 1.322(8)
C13 C15 1.415(10)
C13 C14 1.494(10)
C15 C20 1.424(10)
C15 C16 1.433(9)
C16 O4 1.223(9)
C16 O5 1.366(10)
C17 C19 1.348(11)
C17 O5 1.374(11)
C17 C18 1.485(12)
C19 C20 1.418(10)
C20 O6 1.273(8)
O1MA C1MA 1.442(2)
O1MB C1MB 1.443(2)
